data_2101148
loop_
_publ_author_name
'Lehmann, A.'
'Luger, P.'
'Lehmann, C. W.'
'Ibberson, R. M.'

_publ_section_title
;
 Oxalic acid dihydrate -- an accurate low-temperature structural study
 using high-resolution neutron powder diffraction
;
_journal_issue 3
_journal_name_full 'Acta Crystallographica Section B'
_journal_page_first 344
_journal_page_last 348
_journal_paper_doi 10.1107/S0108768193011656
_journal_volume 50
_journal_year 1994
_chemical_formula_moiety 'C2 D2 O4 , 2D2 O'
_chemical_formula_sum 'C2 D6 O6'
_chemical_formula_weight 126.03
_space_group_IT_number 14
_space_group_name_Hall '-P 2yn'
_space_group_name_H-M_alt 'P 1 21/n 1'
_symmetry_cell_setting monoclinic
_symmetry_space_group_name_Hall '-P 2yn'
_symmetry_space_group_name_H-M 'P 1 21/n 1'
_cell_angle_alpha 90
_cell_angle_beta 106.0599(2)
_cell_angle_gamma 90
_cell_formula_units_Z 2
_cell_length_a 6.13338(6)
_cell_length_b 3.500180(10)
_cell_length_c 11.98334(4)
_cell_volume 247.218(3)
_exptl_crystal_density_diffrn 1.694
_cod_data_source_file mu0311.cif
_cod_data_source_block mu0311b
_cod_original_cell_volume 247.218
_cod_database_code 2101148

loop_
_space_group_symop_id
_space_group_symop_operation_xyz
1 x,y,z
2 -x+1/2,y+1/2,-z+1/2
3 -x,-y,-z
4 x+1/2,-y+1/2,z+1/2

loop_
_atom_site_label
_atom_site_fract_x
_atom_site_fract_y
_atom_site_fract_z
C -.04380(10) .0574(2) .05208(6)
O1 .08390(10) -.0569(3) .14940(7)
O2 -.21940(10) .2414(2) .03622(7)
O3 -.0482(2) .1322(3) .32053(8)
D1 .0246(2) .0177(3) .21972(8)
D2 .0741(2) .1975(3) .38616(8)
D3 -.1428(2) -.0449(3) .34836(8)

loop_
_geom_angle_atom_site_label_1
_geom_angle_atom_site_label_2
_geom_angle_atom_site_label_3
_geom_angle
O1 C O2 126.80(9)
O1 C C 113.20(7)
O2 C C 120.00(7)
D1 O1 C 113.50(9)
D2 O3 D3 106.20(10)

loop_
_geom_bond_atom_site_label_1
_geom_bond_atom_site_label_2
_geom_bond_distance
C C 1.5430(10)
C O1 1.2760(10)
C O2 1.2240(10)
O1 D1 1.0390(10)
O3 D2 .9530(10)
O3 D3 .969(2)
